data_1514291
loop_
_publ_author_name
'Lu, Wei'
'Gao, Juan'
'Yang, Jing-Kui'
'Liu, Lei'
'Zhao, Yuliang'
'Wu, Hai-Chen'

_publ_section_title
;
 Regioselective alkyl transfer from phosphonium ylides to functionalized
 polyfluoroarenes
;
_journal_issue 5
_journal_name_full 'Chemical Science'
_journal_page_first 1934
_journal_paper_doi 10.1039/c4sc00221k
_journal_volume 5
_journal_year 2014
_chemical_formula_sum 'C11 H10 F2 O2'
_chemical_formula_weight 212.19
_chemical_name_systematic
; 
 ? 
;
_space_group_IT_number 2
_symmetry_cell_setting triclinic
_symmetry_space_group_name_Hall '-P 1'
_symmetry_space_group_name_H-M 'P -1'
_atom_sites_solution_hydrogens geom
_atom_sites_solution_primary direct
_atom_sites_solution_secondary difmap
_audit_creation_method SHELXL-97
_cell_angle_alpha 88.73(3)
_cell_angle_beta 84.04(3)
_cell_angle_gamma 82.71(3)
_cell_formula_units_Z 2
_cell_length_a 4.8650(10)
_cell_length_b 7.0570(14)
_cell_length_c 15.151(3)
_cell_measurement_reflns_used 460
_cell_measurement_temperature 293(2)
_cell_measurement_theta_max 28.7523
_cell_measurement_theta_min 3.1915
_cell_volume 513.15(18)
_computing_cell_refinement CrysAlisPro
_computing_data_collection CrysAlisPro
_computing_data_reduction CrysAlisPro
_computing_molecular_graphics ORTEP-III
_computing_structure_refinement 'SHELXL-97 (Sheldrick, 1997)'
_computing_structure_solution 'SHELXS-97 (Sheldrick, 1990)'
_diffrn_ambient_temperature 293(2)
_diffrn_measured_fraction_theta_full 0.995
_diffrn_measured_fraction_theta_max 0.995
_diffrn_measurement_device_type 'Xcalibur, Eos, Gemini'
_diffrn_measurement_method '\w scans'
_diffrn_radiation_monochromator graphite
_diffrn_radiation_source 'Enhance (Mo) X-ray Source'
_diffrn_radiation_type 'Mo K\a'
_diffrn_radiation_wavelength 0.7107
_diffrn_reflns_av_R_equivalents 0.0368
_diffrn_reflns_av_sigmaI/netI 0.0697
_diffrn_reflns_limit_h_max 5
_diffrn_reflns_limit_h_min -5
_diffrn_reflns_limit_k_max 7
_diffrn_reflns_limit_k_min -8
_diffrn_reflns_limit_l_max 17
_diffrn_reflns_limit_l_min -14
_diffrn_reflns_number 2864
_diffrn_reflns_theta_full 25.00
_diffrn_reflns_theta_max 25.00
_diffrn_reflns_theta_min 3.20
_exptl_absorpt_coefficient_mu 0.117
_exptl_absorpt_correction_T_max 1.00000
_exptl_absorpt_correction_T_min 0.38159
_exptl_absorpt_correction_type multi-scan
_exptl_absorpt_process_details
;
CrysAlisPro, Agilent Technologies,
Version 1.171.35.19 (release 27-10-2011 CrysAlis171 .NET)
(compiled Oct 27 2011,15:02:11)
Empirical absorption correction using spherical harmonics,
 implemented in SCALE3 ABSPACK scaling algorithm.
;
_exptl_crystal_density_diffrn 1.373
_exptl_crystal_density_method 'not measured'
_exptl_crystal_F_000 220
_exptl_crystal_size_max 0.13
_exptl_crystal_size_mid 0.12
_exptl_crystal_size_min 0.11
_refine_diff_density_max 0.182
_refine_diff_density_min -0.217
_refine_diff_density_rms 0.053
_refine_ls_extinction_method none
_refine_ls_goodness_of_fit_ref 1.017
_refine_ls_hydrogen_treatment constr
_refine_ls_matrix_type full
_refine_ls_number_parameters 137
_refine_ls_number_reflns 1806
_refine_ls_number_restraints 0
_refine_ls_restrained_S_all 1.017
_refine_ls_R_factor_all 0.1590
_refine_ls_R_factor_gt 0.0716
_refine_ls_shift/su_max 0.000
_refine_ls_shift/su_mean 0.000
_refine_ls_structure_factor_coef Fsqd
_refine_ls_weighting_details 'calc w=1/[\s^2^(Fo^2^)+(0.0994P)^2^+0.0000P] where P=(Fo^2^+2Fc^2^)/3'
_refine_ls_weighting_scheme calc
_refine_ls_wR_factor_gt 0.1644
_refine_ls_wR_factor_ref 0.2356
_reflns_number_gt 759
_reflns_number_total 1806
_reflns_threshold_expression >2sigma(I)
_cod_data_source_file c4sc00221k1.cif
_cod_data_source_block wl130423
_cod_original_sg_symbol_H-M P-1
_cod_database_code 1514291

loop_
_symmetry_equiv_pos_as_xyz
'x, y, z'
'-x, -y, -z'

loop_
_atom_site_label
_atom_site_type_symbol
_atom_site_fract_x
_atom_site_fract_y
_atom_site_fract_z
_atom_site_U_iso_or_equiv
_atom_site_adp_type
_atom_site_occupancy
_atom_site_symmetry_multiplicity
_atom_site_calc_flag
_atom_site_refinement_flags
F1 F 0.6373(6) 0.0674(4) 0.19717(17) 0.1017(11) Uani 1 1 d .
F2 F 0.2579(6) 0.2611(4) 0.10623(18) 0.1068(11) Uani 1 1 d .
O1 O 1.2932(6) 0.2252(5) 0.5146(2) 0.0924(12) Uani 1 1 d .
H1 H 1.4191 0.1506 0.5324 0.139 Uiso 1 1 calc R
O2 O 1.2938(6) -0.0098(5) 0.41737(19) 0.0812(11) Uani 1 1 d .
C1 C 1.2007(9) 0.1513(7) 0.4473(3) 0.0723(14) Uani 1 1 d .
C2 C 0.9742(8) 0.2712(7) 0.4089(3) 0.0762(14) Uani 1 1 d .
H2 H 0.9078 0.3895 0.4339 0.091 Uiso 1 1 calc R
C3 C 0.8610(8) 0.2154(7) 0.3393(3) 0.0711(13) Uani 1 1 d .
H3 H 0.9254 0.0934 0.3182 0.085 Uiso 1 1 calc R
C4 C 0.6449(8) 0.3268(6) 0.2924(3) 0.0660(12) Uani 1 1 d .
C5 C 0.5448(8) 0.2469(7) 0.2215(3) 0.0707(13) Uani 1 1 d .
C6 C 0.3473(9) 0.3513(7) 0.1740(3) 0.0753(14) Uani 1 1 d .
C7 C 0.2400(9) 0.5344(7) 0.1939(3) 0.0732(13) Uani 1 1 d .
C8 C 0.3345(9) 0.6131(7) 0.2668(3) 0.0844(16) Uani 1 1 d .
H8 H 0.2624 0.7367 0.2839 0.101 Uiso 1 1 calc R
C9 C 0.5324(9) 0.5121(7) 0.3142(3) 0.0818(15) Uani 1 1 d .
H9 H 0.5920 0.5698 0.3621 0.098 Uiso 1 1 calc R
C10 C 0.0375(10) 0.6468(8) 0.1372(4) 0.1006(19) Uani 1 1 d .
H10A H -0.0762 0.5606 0.1135 0.121 Uiso 1 1 calc R
H10B H -0.0853 0.7394 0.1739 0.121 Uiso 1 1 calc R
C11 C 0.1820(13) 0.7484(9) 0.0624(4) 0.133(2) Uani 1 1 d .
H11A H 0.2880 0.8382 0.0856 0.200 Uiso 1 1 calc R
H11B H 0.0465 0.8150 0.0273 0.200 Uiso 1 1 calc R
H11C H 0.3047 0.6573 0.0261 0.200 Uiso 1 1 calc R

loop_
_atom_site_aniso_label
_atom_site_aniso_U_11
_atom_site_aniso_U_22
_atom_site_aniso_U_33
_atom_site_aniso_U_23
_atom_site_aniso_U_13
_atom_site_aniso_U_12
F1 0.125(2) 0.077(2) 0.104(2) -0.0186(16) -0.0576(18) 0.0232(17)
F2 0.130(2) 0.101(2) 0.0959(19) -0.0160(17) -0.0684(18) 0.0087(17)
O1 0.104(2) 0.092(3) 0.084(2) -0.0086(18) -0.0534(19) 0.0170(18)
O2 0.094(2) 0.075(2) 0.076(2) -0.0051(17) -0.0412(17) 0.0143(18)
C1 0.077(3) 0.080(4) 0.060(3) 0.006(3) -0.028(2) 0.005(3)
C2 0.075(3) 0.081(3) 0.072(3) 0.002(2) -0.028(3) 0.008(2)
C3 0.071(3) 0.074(3) 0.070(3) 0.000(2) -0.030(2) 0.004(2)
C4 0.070(3) 0.067(3) 0.063(3) 0.002(2) -0.029(2) 0.003(2)
C5 0.076(3) 0.065(3) 0.070(3) -0.004(2) -0.025(2) 0.010(2)
C6 0.084(3) 0.085(4) 0.061(3) -0.002(2) -0.034(2) -0.002(3)
C7 0.073(3) 0.069(3) 0.077(3) 0.005(2) -0.026(2) 0.009(2)
C8 0.097(3) 0.070(3) 0.086(3) -0.007(3) -0.037(3) 0.018(3)
C9 0.096(3) 0.071(3) 0.079(3) -0.014(3) -0.037(3) 0.015(3)
C10 0.103(4) 0.089(4) 0.111(4) 0.017(3) -0.053(4) 0.015(3)
C11 0.161(6) 0.122(6) 0.124(5) 0.046(4) -0.067(5) -0.011(5)

loop_
_atom_type_symbol
_atom_type_description
_atom_type_scat_dispersion_real
_atom_type_scat_dispersion_imag
_atom_type_scat_source
C C 0.0033 0.0016 'International Tables Vol C Tables 4.2.6.8 and 6.1.1.4'
H H 0.0000 0.0000 'International Tables Vol C Tables 4.2.6.8 and 6.1.1.4'
O O 0.0106 0.0060 'International Tables Vol C Tables 4.2.6.8 and 6.1.1.4'
F F 0.0171 0.0103 'International Tables Vol C Tables 4.2.6.8 and 6.1.1.4'

loop_
_geom_angle_atom_site_label_1
_geom_angle_atom_site_label_2
_geom_angle_atom_site_label_3
_geom_angle
C1 O1 H1 109.5
O2 C1 O1 123.4(4)
O2 C1 C2 121.7(4)
O1 C1 C2 114.9(4)
C3 C2 C1 121.7(4)
C3 C2 H2 119.1
C1 C2 H2 119.1
C2 C3 C4 126.6(4)
C2 C3 H3 116.7
C4 C3 H3 116.7
C5 C4 C9 116.6(4)
C5 C4 C3 119.6(4)
C9 C4 C3 123.8(4)
F1 C5 C4 120.6(4)
F1 C5 C6 118.6(4)
C4 C5 C6 120.8(4)
F2 C6 C7 120.1(4)
F2 C6 C5 117.0(4)
C7 C6 C5 122.9(4)
C6 C7 C8 116.3(4)
C6 C7 C10 121.2(4)
C8 C7 C10 122.5(4)
C9 C8 C7 121.5(4)
C9 C8 H8 119.3
C7 C8 H8 119.3
C8 C9 C4 121.8(4)
C8 C9 H9 119.1
C4 C9 H9 119.1
C11 C10 C7 112.2(4)
C11 C10 H10A 109.2
C7 C10 H10A 109.2
C11 C10 H10B 109.2
C7 C10 H10B 109.2
H10A C10 H10B 107.9
C10 C11 H11A 109.5
C10 C11 H11B 109.5
H11A C11 H11B 109.5
C10 C11 H11C 109.5
H11A C11 H11C 109.5
H11B C11 H11C 109.5

loop_
_geom_bond_atom_site_label_1
_geom_bond_atom_site_label_2
_geom_bond_distance
F1 C5 1.336(4)
F2 C6 1.357(4)
O1 C1 1.300(5)
O1 H1 0.8200
O2 C1 1.246(5)
C1 C2 1.464(6)
C2 C3 1.329(5)
C2 H2 0.9300
C3 C4 1.466(5)
C3 H3 0.9300
C4 C5 1.383(5)
C4 C9 1.385(5)
C5 C6 1.387(5)
C6 C7 1.359(6)
C7 C8 1.392(6)
C7 C10 1.511(6)
C8 C9 1.377(5)
C8 H8 0.9300
C9 H9 0.9300
C10 C11 1.490(7)
C10 H10A 0.9700
C10 H10B 0.9700
C11 H11A 0.9600
C11 H11B 0.9600
C11 H11C 0.9600

loop_
_geom_torsion_atom_site_label_1
_geom_torsion_atom_site_label_2
_geom_torsion_atom_site_label_3
_geom_torsion_atom_site_label_4
_geom_torsion
O2 C1 C2 C3 -1.3(8)
O1 C1 C2 C3 179.2(4)
C1 C2 C3 C4 -176.5(4)
C2 C3 C4 C5 -178.9(4)
C2 C3 C4 C9 1.6(8)
C9 C4 C5 F1 -178.5(4)
C3 C4 C5 F1 2.0(7)
C9 C4 C5 C6 1.7(7)
C3 C4 C5 C6 -177.8(4)
F1 C5 C6 F2 1.1(7)
C4 C5 C6 F2 -179.1(4)
F1 C5 C6 C7 179.8(4)
C4 C5 C6 C7 -0.5(8)
F2 C6 C7 C8 177.3(4)
C5 C6 C7 C8 -1.4(8)
F2 C6 C7 C10 -4.9(7)
C5 C6 C7 C10 176.5(5)
C6 C7 C8 C9 1.9(8)
C10 C7 C8 C9 -175.8(5)
C7 C8 C9 C4 -0.7(8)
C5 C4 C9 C8 -1.1(7)
C3 C4 C9 C8 178.3(5)
C6 C7 C10 C11 -88.0(6)
C8 C7 C10 C11 89.6(6)
